data_2017409
loop_
_publ_author_name
'Dols, Thomas S.'
'Spaniol, Thomas P.'
'Okuda, Jun'

_publ_section_title
;
 Titanium complexes with sulfur-linked bis(phenolate) ligands
;
_journal_coeditor_code SK3350
_journal_issue 11
_journal_name_full 'Acta Crystallographica Section C'
_journal_page_first m443
_journal_page_last m446
_journal_paper_doi 10.1107/S0108270109042280
_journal_volume 65
_journal_year 2009
_chemical_formula_iupac '[Ti (C18 H18 O2 S2) Cl2]'
_chemical_formula_moiety 'C18 H18 Cl2 O2 S2 Ti'
_chemical_formula_sum 'C18 H18 Cl2 O2 S2 Ti'
_chemical_formula_weight 449.24
_chemical_name_systematic dichlorido{2,2'-[cyclohexane-1,2-diylbis(sulfanediyl)]diphenolato}titanium(IV)
_space_group_IT_number 14
_space_group_name_Hall '-P 2yn'
_symmetry_cell_setting monoclinic
_symmetry_space_group_name_Hall '-P 2yn'
_symmetry_space_group_name_H-M 'P 1 21/n 1'
_atom_sites_solution_hydrogens geom
_atom_sites_solution_primary direct
_atom_sites_solution_secondary difmap
_cell_angle_alpha 90.00
_cell_angle_beta 104.195(6)
_cell_angle_gamma 90.00
_cell_formula_units_Z 4
_cell_length_a 9.4627(7)
_cell_length_b 16.8985(4)
_cell_length_c 12.0810(11)
_cell_measurement_reflns_used 82760
_cell_measurement_temperature 100(2)
_cell_measurement_theta_max 36.32
_cell_measurement_theta_min 2.91
_cell_volume 1872.8(2)
_computing_cell_refinement 'SAINT (Bruker, 2001)'
_computing_data_collection 'SMART (Bruker, 2003)'
_computing_data_reduction 'SAINT (Bruker, 2001)'
_computing_molecular_graphics 'ORTEP3 (Farrugia, 1997)'
_computing_publication_material 'WinGX (Farrugia, 1999)'
_computing_structure_refinement 'SHELXL97 (Sheldrick, 2008)'
_computing_structure_solution 'SHELXS97 (Sheldrick, 2008)'
_diffrn_ambient_temperature 100(2)
_diffrn_measured_fraction_theta_full 0.993
_diffrn_measured_fraction_theta_max 0.993
_diffrn_measurement_device_type 'Bruker SMART CCD area-detector'
_diffrn_measurement_method 'omega scans'
_diffrn_radiation_monochromator graphite
_diffrn_radiation_source 'fine-focus sealed tube'
_diffrn_radiation_type MoK\a
_diffrn_radiation_wavelength 0.71073
_diffrn_reflns_av_R_equivalents 0.0532
_diffrn_reflns_av_sigmaI/netI 0.0262
_diffrn_reflns_limit_h_max 22
_diffrn_reflns_limit_h_min -22
_diffrn_reflns_limit_k_max 41
_diffrn_reflns_limit_k_min 0
_diffrn_reflns_limit_l_max 29
_diffrn_reflns_limit_l_min 0
_diffrn_reflns_number 257682
_diffrn_reflns_theta_full 60.00
_diffrn_reflns_theta_max 60.00
_diffrn_reflns_theta_min 2.74
_exptl_absorpt_coefficient_mu 0.975
_exptl_absorpt_correction_T_max 0.8441
_exptl_absorpt_correction_T_min 0.7586
_exptl_absorpt_correction_type multi-scan
_exptl_absorpt_process_details '(MULABS in PLATON; Spek, 2009)'
_exptl_crystal_colour red
_exptl_crystal_density_diffrn 1.593
_exptl_crystal_density_method 'not measured'
_exptl_crystal_description fragment
_exptl_crystal_F_000 920
_exptl_crystal_size_max 0.30
_exptl_crystal_size_mid 0.22
_exptl_crystal_size_min 0.18
_refine_diff_density_max 0.841
_refine_diff_density_min -0.727
_refine_ls_extinction_method none
_refine_ls_goodness_of_fit_ref 1.239
_refine_ls_hydrogen_treatment constr
_refine_ls_matrix_type full
_refine_ls_number_parameters 226
_refine_ls_number_reflns 28176
_refine_ls_number_restraints 0
_refine_ls_restrained_S_all 1.239
_refine_ls_R_factor_all 0.0686
_refine_ls_R_factor_gt 0.0490
_refine_ls_shift/su_max 0.002
_refine_ls_shift/su_mean 0.000
_refine_ls_structure_factor_coef Fsqd
_refine_ls_weighting_details
;calc w=1/[\s\^2\^(Fo\^2\^)+(0.0269P)\^2\^+0.5527P] where
 P=(Fo\^2\^+2Fc\^2\^)/3
;
_refine_ls_weighting_scheme calc
_refine_ls_wR_factor_gt 0.0916
_refine_ls_wR_factor_ref 0.0979
_reflns_number_gt 22536
_reflns_number_total 28176
_reflns_threshold_expression I>2\s(I)
_cod_data_source_file sk3350.cif
_cod_data_source_block IIa
_cod_original_sg_symbol_H-M 'P 21/n'
_cod_database_code 2017409
_cod_database_fobs_code 2017409

loop_
_symmetry_equiv_pos_as_xyz
'x, y, z'
'-x+1/2, y+1/2, -z+1/2'
'-x, -y, -z'
'x-1/2, -y-1/2, z-1/2'

loop_
_atom_site_type_symbol
_atom_site_label
_atom_site_fract_x
_atom_site_fract_y
_atom_site_fract_z
_atom_site_U_iso_or_equiv
_atom_site_adp_type
_atom_site_calc_flag
_atom_site_refinement_flags
_atom_site_occupancy
_atom_site_disorder_assembly
_atom_site_disorder_group
Ti Ti1 0.391941(11) 0.404359(6) 0.177709(8) 0.010050(10) Uani d . 1 . .
Cl Cl1 0.45087(2) 0.337295(10) 0.033394(14) 0.01702(3) Uani d . 1 . .
Cl Cl2 0.216452(18) 0.330863(10) 0.224790(16) 0.01741(3) Uani d . 1 . .
S S1 0.362857(16) 0.507412(9) 0.333419(12) 0.01013(2) Uani d . 1 . .
S S2 0.603073(17) 0.501657(8) 0.167314(12) 0.01033(2) Uani d . 1 . .
O O1 0.26987(5) 0.48047(3) 0.09177(4) 0.01341(6) Uani d . 1 . .
O O2 0.54628(5) 0.36568(3) 0.29468(4) 0.01151(6) Uani d . 1 . .
C C1 0.19830(6) 0.54178(3) 0.12310(5) 0.01175(7) Uani d . 1 . .
C C2 0.22848(6) 0.56395(3) 0.23886(5) 0.01125(7) Uani d . 1 . .
C C3 0.15042(7) 0.62488(4) 0.27487(6) 0.01427(8) Uani d . 1 . .
H H3 0.1707 0.6390 0.3533 0.017 Uiso calc R 1 . .
C C4 0.04283(7) 0.66467(4) 0.19517(7) 0.01665(10) Uani d . 1 . .
H H4 -0.0100 0.7066 0.2188 0.020 Uiso calc R 1 . .
C C5 0.01283(7) 0.64277(4) 0.08041(7) 0.01740(10) Uani d . 1 . .
H H5 -0.0619 0.6695 0.0265 0.021 Uiso calc R 1 . .
C C6 0.09026(7) 0.58249(4) 0.04333(6) 0.01548(9) Uani d . 1 . .
H H6 0.0701 0.5691 -0.0353 0.019 Uiso calc R 1 . .
C C7 0.52787(6) 0.56925(3) 0.35809(4) 0.00966(6) Uani d . 1 . .
H H7 0.6094 0.5376 0.4063 0.012 Uiso calc R 1 . .
C C8 0.57159(6) 0.58972(3) 0.24800(4) 0.00953(6) Uani d . 1 . .
H H8 0.4889 0.6198 0.1984 0.011 Uiso calc R 1 . .
C C9 0.70609(6) 0.64374(4) 0.27085(5) 0.01288(7) Uani d . 1 . .
H H9A 0.7921 0.6139 0.3141 0.015 Uiso calc R 1 . .
H H9B 0.7253 0.6600 0.1972 0.015 Uiso calc R 1 . .
C C10 0.68506(7) 0.71749(4) 0.33840(6) 0.01612(9) Uani d . 1 . .
H H10A 0.7750 0.7498 0.3545 0.019 Uiso calc R 1 . .
H H10B 0.6045 0.7499 0.2927 0.019 Uiso calc R 1 . .
C C11 0.64989(7) 0.69342(4) 0.45034(6) 0.01599(9) Uani d . 1 . .
H H11A 0.6368 0.7414 0.4939 0.019 Uiso calc R 1 . .
H H11B 0.7320 0.6625 0.4971 0.019 Uiso calc R 1 . .
C C12 0.51054(7) 0.64357(4) 0.42650(5) 0.01285(7) Uani d . 1 . .
H H12A 0.4276 0.6754 0.3829 0.015 Uiso calc R 1 . .
H H12B 0.4891 0.6279 0.4997 0.015 Uiso calc R 1 . .
C C13 0.73737(6) 0.44920(3) 0.26808(5) 0.01115(7) Uani d . 1 . .
C C14 0.68789(6) 0.38515(3) 0.32288(5) 0.01003(6) Uani d . 1 . .
C C15 0.78821(6) 0.34152(4) 0.40452(5) 0.01281(7) Uani d . 1 . .
H H15 0.7562 0.2983 0.4423 0.015 Uiso calc R 1 . .
C C16 0.93511(7) 0.36186(4) 0.43007(7) 0.01683(10) Uani d . 1 . .
H H16 1.0029 0.3326 0.4863 0.020 Uiso calc R 1 . .
C C17 0.98442(7) 0.42461(5) 0.37431(8) 0.01889(11) Uani d . 1 . .
H H17 1.0851 0.4379 0.3926 0.023 Uiso calc R 1 . .
C C18 0.88586(7) 0.46771(4) 0.29187(7) 0.01576(9) Uani d . 1 . .
H H18 0.9192 0.5094 0.2520 0.019 Uiso calc R 1 . .

loop_
_atom_site_aniso_label
_atom_site_aniso_U_11
_atom_site_aniso_U_22
_atom_site_aniso_U_33
_atom_site_aniso_U_12
_atom_site_aniso_U_13
_atom_site_aniso_U_23
Ti1 0.01124(3) 0.00770(3) 0.00980(3) -0.00018(2) -0.00011(2) -0.00017(2)
Cl2 0.01375(5) 0.01515(6) 0.02212(7) -0.00376(4) 0.00206(5) 0.00236(5)
Cl1 0.02394(7) 0.01283(5) 0.01256(5) 0.00360(5) 0.00112(5) -0.00339(4)
S2 0.01379(5) 0.00906(4) 0.00876(4) 0.00020(3) 0.00399(4) 0.00046(3)
S1 0.01093(4) 0.00999(4) 0.00968(4) -0.00039(3) 0.00293(3) 0.00146(3)
O2 0.01050(13) 0.01058(13) 0.01218(13) -0.00130(10) 0.00037(10) 0.00228(10)
O1 0.01617(16) 0.01114(14) 0.01108(14) 0.00266(12) -0.00020(12) 0.00011(11)
C14 0.01012(15) 0.00943(15) 0.01054(15) 0.00046(12) 0.00250(12) 0.00056(12)
C13 0.01105(16) 0.01013(16) 0.01311(17) 0.00084(12) 0.00457(13) 0.00111(13)
C18 0.01141(18) 0.0139(2) 0.0237(3) 0.00090(15) 0.00764(18) 0.00303(18)
C17 0.00997(18) 0.0174(2) 0.0294(3) 0.00157(17) 0.00508(19) 0.0042(2)
C16 0.01062(18) 0.0164(2) 0.0223(3) 0.00236(16) 0.00176(17) 0.00342(19)
C15 0.01141(17) 0.01236(18) 0.01418(19) 0.00127(14) 0.00220(14) 0.00264(14)
C8 0.01051(15) 0.00856(14) 0.00939(14) -0.00047(11) 0.00218(12) 0.00030(11)
C7 0.00998(15) 0.01011(15) 0.00861(14) 0.00046(12) 0.00174(12) 0.00001(11)
C12 0.01235(17) 0.01337(18) 0.01265(18) 0.00124(14) 0.00272(14) -0.00327(14)
C11 0.0142(2) 0.0158(2) 0.0167(2) -0.00076(16) 0.00135(16) -0.00694(17)
C10 0.0152(2) 0.01112(18) 0.0211(2) -0.00255(15) 0.00275(18) -0.00228(17)
C9 0.01178(17) 0.01226(18) 0.01469(19) -0.00265(14) 0.00346(14) -0.00054(14)
C2 0.00961(15) 0.01063(16) 0.01315(17) -0.00005(12) 0.00212(13) 0.00064(13)
C1 0.01165(16) 0.00952(15) 0.01267(17) -0.00008(13) 0.00026(13) 0.00139(13)
C6 0.0151(2) 0.01141(18) 0.0168(2) 0.00019(15) -0.00211(17) 0.00264(15)
C5 0.01241(19) 0.01174(19) 0.0249(3) 0.00063(15) -0.00144(18) 0.00335(18)
C4 0.01074(18) 0.01207(19) 0.0264(3) 0.00072(15) 0.00315(18) 0.00037(18)
C3 0.01046(17) 0.01338(19) 0.0194(2) 0.00020(14) 0.00444(16) -0.00133(16)

loop_
_atom_type_symbol
_atom_type_description
_atom_type_scat_dispersion_real
_atom_type_scat_dispersion_imag
_atom_type_scat_source
C C 0.0033 0.0016 'International Tables Vol C Tables 4.2.6.8 and 6.1.1.4'
H H 0.0000 0.0000 'International Tables Vol C Tables 4.2.6.8 and 6.1.1.4'
O O 0.0106 0.0060 'International Tables Vol C Tables 4.2.6.8 and 6.1.1.4'
S S 0.1246 0.1234 'International Tables Vol C Tables 4.2.6.8 and 6.1.1.4'
Cl Cl 0.1484 0.1585 'International Tables Vol C Tables 4.2.6.8 and 6.1.1.4'
Ti Ti 0.2776 0.4457 'International Tables Vol C Tables 4.2.6.8 and 6.1.1.4'

loop_
_geom_angle_atom_site_label_1
_geom_angle_atom_site_label_2
_geom_angle_atom_site_label_3
_geom_angle_site_symmetry_1
_geom_angle_site_symmetry_3
_geom_angle
_geom_angle_publ_flag
O1 Ti1 O2 . . 156.60(2) ?
O1 Ti1 Cl2 . . 97.257(18) ?
O2 Ti1 Cl2 . . 95.919(16) ?
O1 Ti1 Cl1 . . 98.778(17) ?
O2 Ti1 Cl1 . . 96.440(17) ?
Cl2 Ti1 Cl1 . . 104.745(9) ?
O1 Ti1 S2 . . 85.172(18) ?
O2 Ti1 S2 . . 78.060(15) ?
Cl2 Ti1 S2 . . 167.716(8) ?
Cl1 Ti1 S2 . . 86.693(8) ?
O1 Ti1 S1 . . 77.416(16) ?
O2 Ti1 S1 . . 83.735(16) ?
Cl2 Ti1 S1 . . 88.369(8) ?
Cl1 Ti1 S1 . . 166.765(8) ?
S2 Ti1 S1 . . 80.384(7) ?
C13 S2 C8 . . 102.88(3) ?
C13 S2 Ti1 . . 94.61(2) ?
C8 S2 Ti1 . . 104.946(18) ?
C2 S1 C7 . . 104.18(3) ?
C2 S1 Ti1 . . 94.63(2) ?
C7 S1 Ti1 . . 104.983(18) ?
C14 O2 Ti1 . . 130.45(4) ?
C1 O1 Ti1 . . 131.45(4) ?
O2 C14 C15 . . 120.87(5) ?
O2 C14 C13 . . 119.76(5) ?
C15 C14 C13 . . 119.36(5) ?
C18 C13 C14 . . 120.57(5) ?
C18 C13 S2 . . 123.07(5) ?
C14 C13 S2 . . 116.34(4) ?
C17 C18 C13 . . 119.55(6) ?
C17 C18 H18 . . 120.2 ?
C13 C18 H18 . . 120.2 ?
C18 C17 C16 . . 119.87(6) ?
C18 C17 H17 . . 120.1 ?
C16 C17 H17 . . 120.1 ?
C15 C16 C17 . . 120.96(6) ?
C15 C16 H16 . . 119.5 ?
C17 C16 H16 . . 119.5 ?
C16 C15 C14 . . 119.63(6) ?
C16 C15 H15 . . 120.2 ?
C14 C15 H15 . . 120.2 ?
C7 C8 C9 . . 111.59(4) ?
C7 C8 S2 . . 113.04(4) ?
C9 C8 S2 . . 109.93(4) ?
C7 C8 H8 . . 107.3 ?
C9 C8 H8 . . 107.3 ?
S2 C8 H8 . . 107.3 ?
C8 C7 C12 . . 111.80(5) ?
C8 C7 S1 . . 112.82(4) ?
C12 C7 S1 . . 110.70(4) ?
C8 C7 H7 . . 107.1 ?
C12 C7 H7 . . 107.1 ?
S1 C7 H7 . . 107.1 ?
C11 C12 C7 . . 110.54(5) ?
C11 C12 H12A . . 109.5 ?
C7 C12 H12A . . 109.5 ?
C11 C12 H12B . . 109.5 ?
C7 C12 H12B . . 109.5 ?
H12A C12 H12B . . 108.1 ?
C10 C11 C12 . . 110.18(5) ?
C10 C11 H11A . . 109.6 ?
C12 C11 H11A . . 109.6 ?
C10 C11 H11B . . 109.6 ?
C12 C11 H11B . . 109.6 ?
H11A C11 H11B . . 108.1 ?
C11 C10 C9 . . 109.95(5) ?
C11 C10 H10A . . 109.7 ?
C9 C10 H10A . . 109.7 ?
C11 C10 H10B . . 109.7 ?
C9 C10 H10B . . 109.7 ?
H10A C10 H10B . . 108.2 ?
C10 C9 C8 . . 111.71(5) ?
C10 C9 H9A . . 109.3 ?
C8 C9 H9A . . 109.3 ?
C10 C9 H9B . . 109.3 ?
C8 C9 H9B . . 109.3 ?
H9A C9 H9B . . 107.9 ?
C3 C2 C1 . . 120.76(5) ?
C3 C2 S1 . . 123.28(5) ?
C1 C2 S1 . . 115.90(4) ?
O1 C1 C6 . . 121.24(6) ?
O1 C1 C2 . . 119.48(5) ?
C6 C1 C2 . . 119.24(6) ?
C5 C6 C1 . . 119.40(6) ?
C5 C6 H6 . . 120.3 ?
C1 C6 H6 . . 120.3 ?
C6 C5 C4 . . 121.28(6) ?
C6 C5 H5 . . 119.4 ?
C4 C5 H5 . . 119.4 ?
C3 C4 C5 . . 119.71(6) ?
C3 C4 H4 . . 120.1 ?
C5 C4 H4 . . 120.1 ?
C4 C3 C2 . . 119.58(6) ?
C4 C3 H3 . . 120.2 ?
C2 C3 H3 . . 120.2 ?

loop_
_geom_bond_atom_site_label_1
_geom_bond_atom_site_label_2
_geom_bond_site_symmetry_2
_geom_bond_distance
_geom_bond_publ_flag
Ti1 O1 . 1.8649(5) ?
Ti1 O2 . 1.8828(5) ?
Ti1 Cl2 . 2.2554(2) ?
Ti1 Cl1 . 2.2609(2) ?
Ti1 S2 . 2.6141(2) ?
Ti1 S1 . 2.6270(2) ?
S2 C13 . 1.7675(6) ?
S2 C8 . 1.8428(5) ?
S1 C2 . 1.7670(6) ?
S1 C7 . 1.8413(6) ?
O2 C14 . 1.3401(7) ?
O1 C1 . 1.3421(8) ?
C14 C15 . 1.3993(8) ?
C14 C13 . 1.4076(8) ?
C13 C18 . 1.3988(8) ?
C18 C17 . 1.3916(10) ?
C18 H18 . 0.9500 ?
C17 C16 . 1.3965(10) ?
C17 H17 . 0.9500 ?
C16 C15 . 1.3912(9) ?
C16 H16 . 0.9500 ?
C15 H15 . 0.9500 ?
C8 C7 . 1.5264(7) ?
C8 C9 . 1.5352(8) ?
C8 H8 . 1.0000 ?
C7 C12 . 1.5341(8) ?
C7 H7 . 1.0000 ?
C12 C11 . 1.5314(9) ?
C12 H12A . 0.9900 ?
C12 H12B . 0.9900 ?
C11 C10 . 1.5249(11) ?
C11 H11A . 0.9900 ?
C11 H11B . 0.9900 ?
C10 C9 . 1.5293(9) ?
C10 H10A . 0.9900 ?
C10 H10B . 0.9900 ?
C9 H9A . 0.9900 ?
C9 H9B . 0.9900 ?
C2 C3 . 1.3973(8) ?
C2 C1 . 1.4078(8) ?
C1 C6 . 1.4014(8) ?
C6 C5 . 1.3914(10) ?
C6 H6 . 0.9500 ?
C5 C4 . 1.3952(12) ?
C5 H5 . 0.9500 ?
C4 C3 . 1.3911(10) ?
C4 H4 . 0.9500 ?
C3 H3 . 0.9500 ?

loop_
_geom_torsion_atom_site_label_1
_geom_torsion_atom_site_label_2
_geom_torsion_atom_site_label_3
_geom_torsion_atom_site_label_4
_geom_torsion_site_symmetry_1
_geom_torsion_site_symmetry_2
_geom_torsion_site_symmetry_3
_geom_torsion_site_symmetry_4
_geom_torsion
_geom_torsion_publ_flag
O1 Ti1 S2 C13 . . . . 170.16(2) ?
O2 Ti1 S2 C13 . . . . 6.57(2) ?
Cl2 Ti1 S2 C13 . . . . 68.16(4) ?
Cl1 Ti1 S2 C13 . . . . -90.73(2) ?
S1 Ti1 S2 C13 . . . . 92.13(2) ?
O1 Ti1 S2 C8 . . . . 65.51(2) ?
O2 Ti1 S2 C8 . . . . -98.09(2) ?
Cl2 Ti1 S2 C8 . . . . -36.49(4) ?
Cl1 Ti1 S2 C8 . . . . 164.615(18) ?
S1 Ti1 S2 C8 . . . . -12.519(18) ?
O1 Ti1 S1 C2 . . . . 7.49(3) ?
O2 Ti1 S1 C2 . . . . 173.55(2) ?
Cl2 Ti1 S1 C2 . . . . -90.32(2) ?
Cl1 Ti1 S1 C2 . . . . 82.05(4) ?
S2 Ti1 S1 C2 . . . . 94.65(2) ?
O1 Ti1 S1 C7 . . . . -98.54(2) ?
O2 Ti1 S1 C7 . . . . 67.52(2) ?
Cl2 Ti1 S1 C7 . . . . 163.655(18) ?
Cl1 Ti1 S1 C7 . . . . -23.98(4) ?
S2 Ti1 S1 C7 . . . . -11.383(18) ?
O1 Ti1 O2 C14 . . . . -53.67(9) ?
Cl2 Ti1 O2 C14 . . . . -177.69(5) ?
Cl1 Ti1 O2 C14 . . . . 76.70(5) ?
S2 Ti1 O2 C14 . . . . -8.53(5) ?
S1 Ti1 O2 C14 . . . . -89.99(5) ?
O2 Ti1 O1 C1 . . . . -48.06(9) ?
Cl2 Ti1 O1 C1 . . . . 75.73(6) ?
Cl1 Ti1 O1 C1 . . . . -178.05(5) ?
S2 Ti1 O1 C1 . . . . -92.16(6) ?
S1 Ti1 O1 C1 . . . . -10.95(5) ?
Ti1 O2 C14 C15 . . . . -171.68(4) ?
Ti1 O2 C14 C13 . . . . 6.91(8) ?
O2 C14 C13 C18 . . . . -176.49(6) ?
C15 C14 C13 C18 . . . . 2.12(9) ?
O2 C14 C13 S2 . . . . 2.04(7) ?
C15 C14 C13 S2 . . . . -179.35(5) ?
C8 S2 C13 C18 . . . . -81.11(6) ?
Ti1 S2 C13 C18 . . . . 172.40(5) ?
C8 S2 C13 C14 . . . . 100.40(5) ?
Ti1 S2 C13 C14 . . . . -6.09(4) ?
C14 C13 C18 C17 . . . . -2.99(10) ?
S2 C13 C18 C17 . . . . 178.58(6) ?
C13 C18 C17 C16 . . . . 1.93(12) ?
C18 C17 C16 C15 . . . . -0.02(12) ?
C17 C16 C15 C14 . . . . -0.85(11) ?
O2 C14 C15 C16 . . . . 178.40(6) ?
C13 C14 C15 C16 . . . . -0.19(9) ?
C13 S2 C8 C7 . . . . -56.25(4) ?
Ti1 S2 C8 C7 . . . . 42.16(4) ?
C13 S2 C8 C9 . . . . 69.17(4) ?
Ti1 S2 C8 C9 . . . . 167.58(3) ?
C9 C8 C7 C12 . . . . 52.39(6) ?
S2 C8 C7 C12 . . . . 176.90(4) ?
C9 C8 C7 S1 . . . . 177.93(4) ?
S2 C8 C7 S1 . . . . -57.55(4) ?
C2 S1 C7 C8 . . . . -57.88(4) ?
Ti1 S1 C7 C8 . . . . 40.96(4) ?
C2 S1 C7 C12 . . . . 68.26(4) ?
Ti1 S1 C7 C12 . . . . 167.10(3) ?
C8 C7 C12 C11 . . . . -55.21(6) ?
S1 C7 C12 C11 . . . . 178.08(4) ?
C7 C12 C11 C10 . . . . 58.77(7) ?
C12 C11 C10 C9 . . . . -59.51(7) ?
C11 C10 C9 C8 . . . . 56.91(7) ?
C7 C8 C9 C10 . . . . -53.41(7) ?
S2 C8 C9 C10 . . . . -179.65(4) ?
C7 S1 C2 C3 . . . . -82.14(5) ?
Ti1 S1 C2 C3 . . . . 171.13(5) ?
C7 S1 C2 C1 . . . . 100.72(5) ?
Ti1 S1 C2 C1 . . . . -6.02(4) ?
Ti1 O1 C1 C6 . . . . -167.58(5) ?
Ti1 O1 C1 C2 . . . . 10.15(9) ?
C3 C2 C1 O1 . . . . -176.67(6) ?
S1 C2 C1 O1 . . . . 0.55(7) ?
C3 C2 C1 C6 . . . . 1.10(9) ?
S1 C2 C1 C6 . . . . 178.32(5) ?
O1 C1 C6 C5 . . . . 176.31(6) ?
C2 C1 C6 C5 . . . . -1.42(9) ?
C1 C6 C5 C4 . . . . 1.43(10) ?
C6 C5 C4 C3 . . . . -1.08(10) ?
C5 C4 C3 C2 . . . . 0.73(10) ?
C1 C2 C3 C4 . . . . -0.76(9) ?
S1 C2 C3 C4 . . . . -177.77(5) ?
